data_4002882
loop_
_publ_author_name
'Hassanzadeh Fard, Zohreh'
'Wong, Norman E.'
'Malliakas, Christos D.'
'Ramaswamy, Padmini'
'Taylor, Jared M.'
'Otsubo, Kazuya'
'Shimizu, George K. H.'

_publ_section_title
;
 Superprotonic Phase Change to a Robust Phosphonate Metal--Organic
 Framework
;
_journal_issue 2
_journal_name_full 'Chemistry of Materials'
_journal_page_first 314
_journal_paper_doi 10.1021/acs.chemmater.7b04467
_journal_volume 30
_journal_year 2018
_chemical_formula_moiety 'C23 H15 N1 F2 O9 P3 Zr, 3(Me2NH2)'
_chemical_formula_sum 'C29 H39 F2 N4 O9 P3 Zr'
_chemical_formula_weight 809.77
_space_group_crystal_system triclinic
_space_group_IT_number 2
_space_group_name_Hall '-P 1'
_space_group_name_H-M_alt 'P -1'
_symmetry_space_group_name_Hall '-P 1'
_symmetry_space_group_name_H-M 'P -1'
_atom_sites_solution_hydrogens mixed
_atom_sites_solution_primary direct
_atom_sites_solution_secondary difmap
_audit_creation_method SHELXL-2014/7
_cell_angle_alpha 78.6870(10)
_cell_angle_beta 83.3360(10)
_cell_angle_gamma 88.4970(10)
_cell_formula_units_Z 2
_cell_length_a 8.28000(10)
_cell_length_b 13.9085(2)
_cell_length_c 15.2215(2)
_cell_measurement_reflns_used 9935
_cell_measurement_temperature 173(2)
_cell_measurement_theta_max 54
_cell_measurement_theta_min 3.35
_cell_volume 1707.26(4)
_computing_cell_refinement 'Bruker SAINT'
_computing_data_collection 'Bruker APEX2'
_computing_data_reduction 'Bruker SAINT'
_computing_structure_refinement 'SHELXL-2014/7 (Sheldrick, 2014)'
_computing_structure_solution 'SHELXS-2014/7 (Sheldrick, 2014)'
_diffrn_ambient_temperature 173(2)
_diffrn_measured_fraction_theta_full 0.972
_diffrn_measured_fraction_theta_max 0.972
_diffrn_measurement_device_type 'Bruker APEX-II CCD'
_diffrn_radiation_type CuK\a
_diffrn_radiation_wavelength 1.54178
_diffrn_reflns_av_R_equivalents 0.0291
_diffrn_reflns_av_unetI/netI 0.0265
_diffrn_reflns_Laue_measured_fraction_full 0.972
_diffrn_reflns_Laue_measured_fraction_max 0.972
_diffrn_reflns_limit_h_max 9
_diffrn_reflns_limit_h_min -9
_diffrn_reflns_limit_k_max 16
_diffrn_reflns_limit_k_min -16
_diffrn_reflns_limit_l_max 18
_diffrn_reflns_limit_l_min -18
_diffrn_reflns_number 21718
_diffrn_reflns_point_group_measured_fraction_full 0.972
_diffrn_reflns_point_group_measured_fraction_max 0.972
_diffrn_reflns_theta_full 66.633
_diffrn_reflns_theta_max 66.633
_diffrn_reflns_theta_min 2.980
_diffrn_source 'fine-focus sealed tube'
_exptl_absorpt_coefficient_mu 4.568
_exptl_absorpt_correction_T_max 0.7528
_exptl_absorpt_correction_T_min 0.6629
_exptl_absorpt_correction_type numerical
_exptl_absorpt_process_details 'SADABS from Bruker SAINT'
_exptl_crystal_colour colorless
_exptl_crystal_density_diffrn 1.575
_exptl_crystal_density_meas ?
_exptl_crystal_description block
_exptl_crystal_F_000 832
_exptl_crystal_size_max 0.1
_exptl_crystal_size_mid 0.05
_exptl_crystal_size_min 0.02
_refine_diff_density_max 0.406
_refine_diff_density_min -0.347
_refine_diff_density_rms 0.064
_refine_ls_extinction_method none
_refine_ls_goodness_of_fit_ref 1.035
_refine_ls_hydrogen_treatment mixed
_refine_ls_matrix_type full
_refine_ls_number_parameters 545
_refine_ls_number_reflns 5879
_refine_ls_number_restraints 38
_refine_ls_restrained_S_all 1.033
_refine_ls_R_factor_all 0.0316
_refine_ls_R_factor_gt 0.0259
_refine_ls_shift/su_max 0.002
_refine_ls_shift/su_mean 0.000
_refine_ls_structure_factor_coef Fsqd
_refine_ls_weighting_details 'w=1/[\s^2^(Fo^2^)+(0.0390P)^2^+0.7447P] where P=(Fo^2^+2Fc^2^)/3'
_refine_ls_weighting_scheme calc
_refine_ls_wR_factor_gt 0.0641
_refine_ls_wR_factor_ref 0.0668
_reflns_Friedel_coverage 0.000
_reflns_number_gt 5236
_reflns_number_total 5879
_reflns_threshold_expression 'I > 2\s(I)'
_cod_data_source_file cm7b04467_si_002.cif
_cod_data_source_block Zr-PTAP
_cod_depositor_comments
;
The following automatic conversions were performed:

'_exptl_crystal_density_meas' value 'not measured' was changed to '?'
- the value is perceived as not measured.

Automatic conversion script
Id: cif_fix_values 4973 2017-02-22 13:04:09Z antanas 

 Adding full bibliography for 4002882.cif.
;
_cod_database_code 4002882
_shelx_shelxl_version_number 2014/7
_shelx_space_group_comment
;
The symmetry employed for this shelxl refinement is uniquely defined
by the following loop, which should always be used as a source of
symmetry information in preference to the above space-group names.
They are only intended as comments.
;

loop_
_space_group_symop_operation_xyz
'x, y, z'
'-x, -y, -z'

loop_
_atom_site_label
_atom_site_type_symbol
_atom_site_fract_x
_atom_site_fract_y
_atom_site_fract_z
_atom_site_U_iso_or_equiv
_atom_site_adp_type
_atom_site_occupancy
_atom_site_site_symmetry_order
_atom_site_calc_flag
_atom_site_refinement_flags_posn
_atom_site_refinement_flags_adp
Zr1 Zr 0.87118(2) 0.61539(2) 0.11889(2) 0.01350(6) Uani 1 1 d . .
P1 P 0.90346(7) 0.37205(4) 0.09616(4) 0.01515(12) Uani 1 1 d . .
P2 P 0.66603(7) 0.56199(4) 0.34024(4) 0.01670(12) Uani 1 1 d . .
P3 P 0.89885(7) 0.87418(4) 0.07895(4) 0.01855(12) Uani 1 1 d . .
O1 O 0.7348(2) 0.34855(13) 0.07967(11) 0.0236(4) Uani 1 1 d . .
O2 O 0.9710(2) 0.62562(12) -0.01437(10) 0.0210(3) Uani 1 1 d . .
O3 O 0.9058(2) 0.46647(11) 0.13365(10) 0.0208(3) Uani 1 1 d . .
O4 O 0.7622(2) 0.51014(13) 0.41286(11) 0.0243(4) Uani 1 1 d . .
O5 O 0.5263(2) 0.50343(13) 0.32130(11) 0.0236(4) Uani 1 1 d . .
O6 O 0.7753(2) 0.60145(12) 0.25137(11) 0.0226(3) Uani 1 1 d . .
O7 O 0.7863(2) 0.94209(12) 0.01701(11) 0.0226(3) Uani 1 1 d D .
H7O H 0.8341 0.9952 -0.0057 0.027 Uiso 1 1 calc DR U
O8 O 1.0749(2) 0.88898(12) 0.04121(12) 0.0242(4) Uani 1 1 d . .
O9 O 0.8366(2) 0.77079(12) 0.09042(11) 0.0225(3) Uani 1 1 d . .
F1 F 1.08911(17) 0.63995(11) 0.15251(10) 0.0278(3) Uani 1 1 d . .
F2 F 0.65161(16) 0.60636(11) 0.08053(10) 0.0257(3) Uani 1 1 d . .
N1 N 1.1541(3) 0.09051(16) 0.47826(15) 0.0299(5) Uani 1 1 d . .
N01 N 0.6577(3) 0.22760(17) 0.96810(17) 0.0291(5) Uani 1 1 d D .
N02 N 0.4799(3) 0.41709(17) 0.17988(15) 0.0255(4) Uani 1 1 d D .
N03 N 0.7754(2) 0.47858(17) 0.59211(14) 0.0244(4) Uani 1 1 d D .
C1 C 1.1691(3) 0.07064(17) 0.39361(16) 0.0207(5) Uani 1 1 d . .
C2 C 1.2460(3) -0.01283(16) 0.37574(14) 0.0174(4) Uani 1 1 d . .
H2 H 1.2528 -0.0270 0.3168 0.021 Uiso 1 1 calc R U
C3 C 1.3135(3) -0.07622(17) 0.44297(16) 0.0207(5) Uani 1 1 d . .
C4 C 1.2970(3) -0.05681(17) 0.52939(15) 0.0190(5) Uani 1 1 d D .
C5 C 1.2142(3) 0.02570(17) 0.54662(16) 0.0215(5) Uani 1 1 d . .
C6 C 1.0997(3) 0.14104(17) 0.32091(16) 0.0203(5) Uani 1 1 d . .
C7 C 0.9949(3) 0.21621(18) 0.34136(16) 0.0224(5) Uani 1 1 d D .
C8 C 0.9344(3) 0.28435(17) 0.27450(16) 0.0208(5) Uani 1 1 d D .
C9 C 0.9752(3) 0.27947(16) 0.18353(15) 0.0170(4) Uani 1 1 d . .
C10 C 1.0771(3) 0.20334(18) 0.16279(16) 0.0222(5) Uani 1 1 d D .
C11 C 1.1375(3) 0.13576(18) 0.23006(17) 0.0239(5) Uani 1 1 d D .
C12 C 0.4033(3) 0.83589(17) 0.42143(16) 0.0202(5) Uani 1 1 d . .
C13 C 0.4706(3) 0.83554(18) 0.33300(16) 0.0241(5) Uani 1 1 d D .
C14 C 0.5548(3) 0.75543(19) 0.31037(15) 0.0229(5) Uani 1 1 d D .
C15 C 0.5727(3) 0.67063(17) 0.37447(15) 0.0187(4) Uani 1 1 d . .
C16 C 0.5067(3) 0.67019(18) 0.46339(16) 0.0215(5) Uani 1 1 d D .
C17 C 0.4234(3) 0.75153(18) 0.48634(15) 0.0223(5) Uani 1 1 d D .
C18 C 0.8145(3) 0.95331(18) 0.36089(17) 0.0225(5) Uani 1 1 d . .
C19 C 0.7587(4) 1.01458(19) 0.28757(18) 0.0317(6) Uani 1 1 d D .
C20 C 0.7847(4) 0.99276(19) 0.20200(18) 0.0326(6) Uani 1 1 d D .
C21 C 0.8681(3) 0.90835(17) 0.18738(16) 0.0214(5) Uani 1 1 d . .
C22 C 0.9275(4) 0.8478(2) 0.2602(2) 0.0342(6) Uani 1 1 d D .
C23 C 0.9018(4) 0.8698(2) 0.3456(2) 0.0342(6) Uani 1 1 d D .
C01 C 0.5339(4) 0.1775(3) 1.0386(2) 0.0425(7) Uani 1 1 d D .
C02 C 0.6100(3) 0.2366(2) 0.8767(2) 0.0352(6) Uani 1 1 d D .
C03 C 0.4357(4) 0.3205(2) 0.2359(2) 0.0387(7) Uani 1 1 d D .
C04 C 0.3522(4) 0.4613(3) 0.1240(2) 0.0370(6) Uani 1 1 d D .
C05 C 0.8626(3) 0.5646(2) 0.6063(2) 0.0335(6) Uani 1 1 d D .
C06 C 0.8553(3) 0.3846(2) 0.62791(19) 0.0316(6) Uani 1 1 d D .
H014 H 0.679(4) 0.2865(16) 0.977(2) 0.038 Uiso 1 1 d D U
H015 H 0.752(3) 0.194(2) 0.969(2) 0.038 Uiso 1 1 d D U
H034 H 0.566(3) 0.409(2) 0.1446(19) 0.038 Uiso 1 1 d D U
H035 H 0.500(4) 0.459(2) 0.215(2) 0.038 Uiso 1 1 d D U
H054 H 0.676(3) 0.486(2) 0.619(2) 0.038 Uiso 1 1 d D U
H055 H 0.773(4) 0.483(2) 0.5332(13) 0.038 Uiso 1 1 d D U
H4 H 1.346(4) -0.095(2) 0.5743(18) 0.038 Uiso 1 1 d D U
H7 H 0.964(4) 0.220(2) 0.4019(13) 0.038 Uiso 1 1 d D U
H8 H 0.863(3) 0.3346(19) 0.290(2) 0.038 Uiso 1 1 d D U
H10 H 1.099(4) 0.198(2) 0.1017(13) 0.038 Uiso 1 1 d D U
H11 H 1.204(4) 0.0841(19) 0.214(2) 0.038 Uiso 1 1 d D U
H13 H 0.465(4) 0.8920(17) 0.2886(18) 0.038 Uiso 1 1 d D U
H14 H 0.607(4) 0.758(2) 0.2522(14) 0.038 Uiso 1 1 d D U
H16 H 0.512(4) 0.6136(17) 0.5079(18) 0.038 Uiso 1 1 d D U
H17 H 0.381(4) 0.749(2) 0.5455(13) 0.038 Uiso 1 1 d D U
H19 H 0.708(4) 1.0753(17) 0.294(2) 0.038 Uiso 1 1 d D U
H20 H 0.745(4) 1.032(2) 0.1512(16) 0.038 Uiso 1 1 d D U
H22 H 0.988(4) 0.7912(18) 0.251(2) 0.038 Uiso 1 1 d D U
H23 H 0.944(4) 0.834(2) 0.3956(16) 0.038 Uiso 1 1 d D U
H011 H 0.569(4) 0.175(3) 1.0986(16) 0.047 Uiso 1 1 d D U
H012 H 0.523(4) 0.1093(15) 1.035(2) 0.047 Uiso 1 1 d D U
H013 H 0.427(3) 0.210(2) 1.038(2) 0.047 Uiso 1 1 d D U
H021 H 0.512(3) 0.276(2) 0.875(2) 0.047 Uiso 1 1 d D U
H022 H 0.589(4) 0.1698(16) 0.872(2) 0.047 Uiso 1 1 d D U
H023 H 0.698(3) 0.267(2) 0.832(2) 0.047 Uiso 1 1 d D U
H031 H 0.523(3) 0.290(2) 0.266(2) 0.047 Uiso 1 1 d D U
H032 H 0.335(3) 0.326(3) 0.275(2) 0.047 Uiso 1 1 d D U
H033 H 0.418(4) 0.276(2) 0.195(2) 0.047 Uiso 1 1 d D U
H041 H 0.325(4) 0.416(2) 0.087(2) 0.047 Uiso 1 1 d D U
H042 H 0.255(3) 0.467(3) 0.163(2) 0.047 Uiso 1 1 d D U
H043 H 0.392(4) 0.5230(18) 0.088(2) 0.047 Uiso 1 1 d D U
H051 H 0.806(4) 0.6243(19) 0.582(2) 0.047 Uiso 1 1 d D U
H052 H 0.862(4) 0.559(3) 0.6714(13) 0.047 Uiso 1 1 d D U
H053 H 0.974(3) 0.568(3) 0.578(2) 0.047 Uiso 1 1 d D U
H061 H 0.853(4) 0.378(3) 0.6922(13) 0.047 Uiso 1 1 d D U
H062 H 0.795(4) 0.3267(19) 0.621(2) 0.047 Uiso 1 1 d D U
H063 H 0.965(3) 0.381(3) 0.599(2) 0.047 Uiso 1 1 d D U

loop_
_atom_site_aniso_label
_atom_site_aniso_U_11
_atom_site_aniso_U_22
_atom_site_aniso_U_33
_atom_site_aniso_U_23
_atom_site_aniso_U_13
_atom_site_aniso_U_12
Zr1 0.01432(10) 0.01430(10) 0.01174(10) -0.00358(6) 0.00122(7) -0.00156(6)
P1 0.0179(3) 0.0149(3) 0.0121(2) -0.0027(2) 0.0005(2) -0.0001(2)
P2 0.0159(3) 0.0217(3) 0.0125(3) -0.0050(2) 0.0014(2) -0.0014(2)
P3 0.0200(3) 0.0149(3) 0.0205(3) -0.0048(2) 0.0016(2) -0.0012(2)
O1 0.0206(8) 0.0284(9) 0.0236(8) -0.0089(7) -0.0030(7) 0.0000(7)
O2 0.0256(8) 0.0213(8) 0.0137(7) -0.0016(6) 0.0039(7) 0.0013(7)
O3 0.0298(9) 0.0149(7) 0.0171(8) -0.0029(6) -0.0010(7) 0.0010(6)
O4 0.0218(8) 0.0330(9) 0.0176(8) -0.0053(7) -0.0008(7) 0.0032(7)
O5 0.0203(8) 0.0292(9) 0.0229(8) -0.0110(7) 0.0021(7) -0.0040(7)
O6 0.0263(9) 0.0256(8) 0.0150(8) -0.0062(7) 0.0065(7) -0.0031(7)
O7 0.0235(8) 0.0173(8) 0.0263(9) -0.0035(7) -0.0009(7) -0.0019(7)
O8 0.0209(8) 0.0203(8) 0.0290(9) -0.0025(7) 0.0031(7) -0.0003(7)
O9 0.0283(9) 0.0156(8) 0.0236(8) -0.0057(6) 0.0009(7) -0.0026(7)
F1 0.0190(7) 0.0381(8) 0.0281(7) -0.0090(6) -0.0050(6) -0.0048(6)
F2 0.0182(7) 0.0303(7) 0.0304(7) -0.0084(6) -0.0067(6) -0.0015(6)
N1 0.0401(13) 0.0247(11) 0.0257(11) -0.0061(9) -0.0061(10) 0.0059(10)
N01 0.0215(10) 0.0312(12) 0.0399(13) -0.0188(10) -0.0052(10) 0.0010(9)
N02 0.0206(10) 0.0319(11) 0.0275(11) -0.0153(9) -0.0004(9) -0.0029(9)
N03 0.0180(10) 0.0371(12) 0.0187(10) -0.0080(9) -0.0001(8) -0.0017(9)
C1 0.0239(12) 0.0195(11) 0.0184(11) -0.0034(9) -0.0018(9) -0.0003(9)
C2 0.0211(11) 0.0193(11) 0.0120(10) -0.0036(8) -0.0015(9) 0.0011(9)
C3 0.0213(11) 0.0215(11) 0.0190(11) -0.0028(9) -0.0027(9) -0.0027(9)
C4 0.0246(11) 0.0182(11) 0.0151(11) -0.0032(9) -0.0066(9) 0.0040(9)
C5 0.0241(12) 0.0193(11) 0.0222(12) -0.0043(9) -0.0071(10) 0.0010(9)
C6 0.0242(12) 0.0177(11) 0.0186(11) -0.0033(9) -0.0013(9) -0.0005(9)
C7 0.0296(13) 0.0212(11) 0.0151(11) -0.0040(9) 0.0028(9) 0.0016(10)
C8 0.0260(12) 0.0181(11) 0.0171(11) -0.0033(9) 0.0018(9) 0.0050(9)
C9 0.0196(11) 0.0140(10) 0.0166(10) -0.0021(8) -0.0001(9) -0.0028(8)
C10 0.0288(12) 0.0233(12) 0.0149(11) -0.0061(9) -0.0003(9) 0.0014(10)
C11 0.0299(13) 0.0210(11) 0.0218(12) -0.0081(10) -0.0022(10) 0.0074(10)
C12 0.0215(11) 0.0224(11) 0.0179(11) -0.0066(9) -0.0029(9) 0.0000(9)
C13 0.0303(13) 0.0237(12) 0.0170(11) -0.0011(9) -0.0017(10) -0.0035(10)
C14 0.0272(12) 0.0273(12) 0.0139(10) -0.0056(9) 0.0024(9) -0.0038(10)
C15 0.0163(10) 0.0229(11) 0.0179(11) -0.0064(9) -0.0015(9) -0.0032(9)
C16 0.0238(12) 0.0233(11) 0.0163(11) -0.0016(9) -0.0022(9) 0.0021(10)
C17 0.0252(12) 0.0271(12) 0.0140(11) -0.0047(9) 0.0002(9) 0.0024(10)
C18 0.0262(12) 0.0194(11) 0.0236(12) -0.0073(9) -0.0042(10) 0.0007(10)
C19 0.0517(17) 0.0187(12) 0.0256(13) -0.0067(10) -0.0064(12) 0.0117(12)
C20 0.0546(18) 0.0211(12) 0.0215(13) -0.0025(10) -0.0063(12) 0.0091(12)
C21 0.0226(12) 0.0201(11) 0.0227(12) -0.0073(9) -0.0014(10) -0.0036(9)
C22 0.0374(15) 0.0339(14) 0.0364(15) -0.0177(12) -0.0103(12) 0.0163(12)
C23 0.0445(16) 0.0334(14) 0.0292(14) -0.0122(12) -0.0176(12) 0.0202(13)
C01 0.0348(16) 0.0485(18) 0.0459(18) -0.0150(15) -0.0002(14) -0.0060(14)
C02 0.0268(14) 0.0419(16) 0.0409(16) -0.0156(13) -0.0089(12) 0.0021(12)
C03 0.0413(17) 0.0345(15) 0.0401(16) -0.0125(13) 0.0060(13) -0.0046(13)
C04 0.0237(13) 0.0512(18) 0.0387(16) -0.0137(14) -0.0060(12) -0.0010(13)
C05 0.0227(13) 0.0421(16) 0.0387(15) -0.0175(13) 0.0014(12) -0.0044(11)
C06 0.0255(13) 0.0405(15) 0.0268(13) 0.0006(12) -0.0069(11) -0.0006(11)

loop_
_atom_type_symbol
_atom_type_description
_atom_type_scat_dispersion_real
_atom_type_scat_dispersion_imag
_atom_type_scat_source
C C 0.0181 0.0091 'International Tables Vol C Tables 4.2.6.8 and 6.1.1.4'
H H 0.0000 0.0000 'International Tables Vol C Tables 4.2.6.8 and 6.1.1.4'
N N 0.0311 0.0180 'International Tables Vol C Tables 4.2.6.8 and 6.1.1.4'
F F 0.0727 0.0534 'International Tables Vol C Tables 4.2.6.8 and 6.1.1.4'
O O 0.0492 0.0322 'International Tables Vol C Tables 4.2.6.8 and 6.1.1.4'
P P 0.2955 0.4335 'International Tables Vol C Tables 4.2.6.8 and 6.1.1.4'
Zr Zr -0.1862 2.2449 'International Tables Vol C Tables 4.2.6.8 and 6.1.1.4'

loop_
_geom_angle_atom_site_label_1
_geom_angle_atom_site_label_2
_geom_angle_atom_site_label_3
_geom_angle
_geom_angle_site_symmetry_1
_geom_angle_site_symmetry_3
F2 Zr1 F1 173.82(6) . .
F2 Zr1 O6 91.35(6) . .
F1 Zr1 O6 89.90(6) . .
F2 Zr1 O3 91.83(6) . .
F1 Zr1 O3 94.19(7) . .
O6 Zr1 O3 91.53(6) . .
F2 Zr1 O2 89.16(6) . .
F1 Zr1 O2 89.74(6) . .
O6 Zr1 O2 178.42(7) . .
O3 Zr1 O2 86.95(6) . .
F2 Zr1 O9 86.31(6) . .
F1 Zr1 O9 87.57(6) . .
O6 Zr1 O9 93.45(6) . .
O3 Zr1 O9 174.71(6) . .
O2 Zr1 O9 88.07(6) . .
O1 P1 O2 113.46(10) . 2_765
O1 P1 O3 111.46(10) . .
O2 P1 O3 111.70(9) 2_765 .
O1 P1 C9 110.66(10) . .
O2 P1 C9 105.13(10) 2_765 .
O3 P1 C9 103.81(10) . .
O4 P2 O5 114.98(10) . .
O4 P2 O6 112.18(10) . .
O5 P2 O6 109.96(10) . .
O4 P2 C15 108.88(10) . .
O5 P2 C15 105.32(10) . .
O6 P2 C15 104.78(10) . .
O8 P3 O9 115.27(10) . .
O8 P3 O7 110.65(10) . .
O9 P3 O7 106.78(10) . .
O8 P3 C21 109.33(11) . .
O9 P3 C21 107.47(10) . .
O7 P3 C21 106.96(11) . .
P1 O2 Zr1 160.44(11) 2_765 .
P1 O3 Zr1 150.15(10) . .
P2 O6 Zr1 158.68(11) . .
P3 O7 H7O 109.5 . .
P3 O9 Zr1 151.47(11) . .
C1 N1 C5 119.8(2) . .
C02 N01 C01 112.7(2) . .
C02 N01 H014 109(2) . .
C01 N01 H014 111(2) . .
C02 N01 H015 107(2) . .
C01 N01 H015 111(2) . .
H014 N01 H015 106(3) . .
C03 N02 C04 113.7(2) . .
C03 N02 H034 107(2) . .
C04 N02 H034 109(2) . .
C03 N02 H035 110(2) . .
C04 N02 H035 107(2) . .
H034 N02 H035 110(3) . .
C05 N03 C06 112.5(2) . .
C05 N03 H054 103(2) . .
C06 N03 H054 114(2) . .
C05 N03 H055 109(2) . .
C06 N03 H055 108(2) . .
H054 N03 H055 110(3) . .
N1 C1 C2 120.7(2) . .
N1 C1 C6 118.8(2) . .
C2 C1 C6 120.5(2) . .
C1 C2 C3 120.0(2) . .
C1 C2 H2 120.0 . .
C3 C2 H2 120.0 . .
C2 C3 C4 119.4(2) . .
C2 C3 C12 119.3(2) . 1_645
C4 C3 C12 121.2(2) . 1_645
C5 C4 C3 119.6(2) . .
C5 C4 H4 119(2) . .
C3 C4 H4 121(2) . .
N1 C5 C4 120.4(2) . .
N1 C5 C18 118.1(2) . 2_766
C4 C5 C18 121.5(2) . 2_766
C11 C6 C7 117.6(2) . .
C11 C6 C1 121.7(2) . .
C7 C6 C1 120.7(2) . .
C8 C7 C6 121.4(2) . .
C8 C7 H7 119(2) . .
C6 C7 H7 120(2) . .
C7 C8 C9 120.5(2) . .
C7 C8 H8 120(2) . .
C9 C8 H8 119(2) . .
C10 C9 C8 118.3(2) . .
C10 C9 P1 121.35(17) . .
C8 C9 P1 120.36(17) . .
C11 C10 C9 120.8(2) . .
C11 C10 H10 121(2) . .
C9 C10 H10 118(2) . .
C10 C11 C6 121.3(2) . .
C10 C11 H11 119(2) . .
C6 C11 H11 119(2) . .
C13 C12 C17 117.5(2) . .
C13 C12 C3 119.7(2) . 1_465
C17 C12 C3 122.8(2) . 1_465
C14 C13 C12 121.5(2) . .
C14 C13 H13 119(2) . .
C12 C13 H13 120(2) . .
C13 C14 C15 121.2(2) . .
C13 C14 H14 121(2) . .
C15 C14 H14 118(2) . .
C14 C15 C16 117.9(2) . .
C14 C15 P2 120.09(18) . .
C16 C15 P2 121.88(18) . .
C17 C16 C15 120.8(2) . .
C17 C16 H16 119(2) . .
C15 C16 H16 120(2) . .
C16 C17 C12 121.1(2) . .
C16 C17 H17 119(2) . .
C12 C17 H17 120(2) . .
C19 C18 C23 117.8(2) . .
C19 C18 C5 122.2(2) . 2_766
C23 C18 C5 120.0(2) . 2_766
C18 C19 C20 121.3(2) . .
C18 C19 H19 121(2) . .
C20 C19 H19 118(2) . .
C19 C20 C21 120.8(3) . .
C19 C20 H20 123(2) . .
C21 C20 H20 116(2) . .
C22 C21 C20 118.2(2) . .
C22 C21 P3 119.11(19) . .
C20 C21 P3 122.7(2) . .
C23 C22 C21 121.0(2) . .
C23 C22 H22 120(2) . .
C21 C22 H22 119(2) . .
C22 C23 C18 121.0(3) . .
C22 C23 H23 124(2) . .
C18 C23 H23 115(2) . .
N01 C01 H011 110(2) . .
N01 C01 H012 112(2) . .
H011 C01 H012 105(3) . .
N01 C01 H013 113(2) . .
H011 C01 H013 107(3) . .
H012 C01 H013 110(3) . .
N01 C02 H021 107(2) . .
N01 C02 H022 104(2) . .
H021 C02 H022 111(3) . .
N01 C02 H023 110(2) . .
H021 C02 H023 112(3) . .
H022 C02 H023 113(3) . .
N02 C03 H031 113(2) . .
N02 C03 H032 109(2) . .
H031 C03 H032 115(3) . .
N02 C03 H033 108(2) . .
H031 C03 H033 103(3) . .
H032 C03 H033 109(3) . .
N02 C04 H041 109(2) . .
N02 C04 H042 108(2) . .
H041 C04 H042 105(3) . .
N02 C04 H043 108(2) . .
H041 C04 H043 112(3) . .
H042 C04 H043 114(3) . .
N03 C05 H051 110(2) . .
N03 C05 H052 107(2) . .
H051 C05 H052 109(3) . .
N03 C05 H053 112(2) . .
H051 C05 H053 109(3) . .
H052 C05 H053 110(3) . .
N03 C06 H061 109(2) . .
N03 C06 H062 113(2) . .
H061 C06 H062 104(3) . .
N03 C06 H063 111(2) . .
H061 C06 H063 112(3) . .
H062 C06 H063 109(3) . .

loop_
_geom_bond_atom_site_label_1
_geom_bond_atom_site_label_2
_geom_bond_distance
_geom_bond_site_symmetry_2
Zr1 F2 1.9872(13) .
Zr1 F1 1.9875(14) .
Zr1 O6 2.0537(15) .
Zr1 O3 2.0553(15) .
Zr1 O2 2.0787(15) .
Zr1 O9 2.1378(16) .
P1 O1 1.5028(17) .
P1 O2 1.5223(16) 2_765
P1 O3 1.5325(16) .
P1 C9 1.803(2) .
P2 O4 1.4960(18) .
P2 O5 1.5182(17) .
P2 O6 1.5492(16) .
P2 C15 1.818(2) .
P3 O8 1.5072(17) .
P3 O9 1.5111(16) .
P3 O7 1.5680(17) .
P3 C21 1.794(2) .
O2 P1 1.5223(16) 2_765
O7 H7O 0.8400 .
N1 C1 1.361(3) .
N1 C5 1.368(3) .
N01 C02 1.471(4) .
N01 C01 1.475(4) .
N01 H014 0.882(18) .
N01 H015 0.895(18) .
N02 C03 1.473(4) .
N02 C04 1.480(4) .
N02 H034 0.863(18) .
N02 H035 0.888(18) .
N03 C05 1.478(4) .
N03 C06 1.484(4) .
N03 H054 0.888(18) .
N03 H055 0.890(18) .
C1 C2 1.368(3) .
C1 C6 1.485(3) .
C2 C3 1.375(3) .
C2 H2 0.9500 .
C3 C4 1.385(3) .
C3 C12 1.486(3) 1_645
C4 C5 1.375(3) .
C4 H4 0.912(18) .
C5 C18 1.485(3) 2_766
C6 C11 1.398(3) .
C6 C7 1.400(3) .
C7 C8 1.379(4) .
C7 H7 0.940(18) .
C8 C9 1.401(3) .
C8 H8 0.951(18) .
C9 C10 1.398(3) .
C10 C11 1.378(4) .
C10 H10 0.943(18) .
C11 H11 0.946(18) .
C12 C13 1.397(3) .
C12 C17 1.398(3) .
C12 C3 1.486(3) 1_465
C13 C14 1.378(4) .
C13 H13 0.934(18) .
C14 C15 1.392(3) .
C14 H14 0.934(18) .
C15 C16 1.399(3) .
C16 C17 1.391(3) .
C16 H16 0.935(18) .
C17 H17 0.922(18) .
C18 C19 1.382(4) .
C18 C23 1.396(4) .
C18 C5 1.485(3) 2_766
C19 C20 1.386(4) .
C19 H19 0.949(18) .
C20 C21 1.389(4) .
C20 H20 0.943(18) .
C21 C22 1.385(4) .
C22 C23 1.385(4) .
C22 H22 0.951(18) .
C23 H23 0.921(18) .
C01 H011 0.984(18) .
C01 H012 0.969(18) .
C01 H013 0.989(18) .
C02 H021 0.966(18) .
C02 H022 0.968(18) .
C02 H023 0.979(19) .
C03 H031 0.954(18) .
C03 H032 0.977(18) .
C03 H033 0.985(18) .
C04 H041 0.964(18) .
C04 H042 0.958(18) .
C04 H043 0.966(18) .
C05 H051 0.972(18) .
C05 H052 0.977(18) .
C05 H053 0.966(19) .
C06 H061 0.963(18) .
C06 H062 0.989(18) .
C06 H063 0.972(19) .

loop_
_geom_hbond_atom_site_label_D
_geom_hbond_atom_site_label_H
_geom_hbond_atom_site_label_A
_geom_hbond_distance_DH
_geom_hbond_distance_HA
_geom_hbond_distance_DA
_geom_hbond_angle_DHA
_geom_hbond_site_symmetry_A
O7 H7O O8 0.84 1.76 2.592(2) 173.2 2_775
N01 H014 O1 0.882(18) 2.03(3) 2.748(3) 138(3) 1_556
N01 H015 O8 0.895(18) 1.833(19) 2.717(3) 169(3) 2_766
N02 H034 O1 0.863(18) 1.89(2) 2.721(3) 162(3) .
N02 H035 O5 0.888(18) 1.89(2) 2.730(3) 158(3) .
N03 H054 O5 0.888(18) 1.828(19) 2.715(3) 177(3) 2_666
N03 H055 O4 0.890(18) 1.808(19) 2.692(3) 171(3) .
C02 H021 F2 0.966(18) 2.26(2) 3.141(3) 152(3) 2_666
C02 H023 F1 0.979(19) 2.27(3) 3.003(3) 130(3) 2_766
C04 H041 F2 0.964(18) 2.62(3) 3.428(3) 142(3) 2_665
C04 H043 F2 0.966(18) 2.45(3) 3.164(3) 131(3) .
C05 H053 O4 0.966(19) 2.42(3) 3.249(3) 144(3) 2_766
C06 H061 F1 0.963(18) 2.43(2) 3.377(3) 168(3) 2_766
